data_4069829
loop_
_publ_author_name
'Jung, Lin-Ying'
'Tsai, Shih-Hung'
'Hong, Fung-E'

_publ_section_title
;
 Application of Tautomerism of Ferrocenyl Secondary Phosphine Oxides in
 Suzuki&#x2212;Miyaura Cross-Coupling Reactions
;
_journal_issue 20
_journal_name_full Organometallics
_journal_page_first 6044
_journal_paper_doi 10.1021/om900435y
_journal_volume 28
_journal_year 2009
_chemical_formula_moiety 'C22 H20 Fe O3 P2'
_chemical_formula_sum 'C22 H20 Fe O3 P2'
_chemical_formula_weight 450.17
_chemical_name_systematic
; 
 ? 
;
_space_group_IT_number 29
_symmetry_cell_setting orthorhombic
_symmetry_space_group_name_Hall 'P 2c -2ac'
_symmetry_space_group_name_H-M 'P c a 21'
_atom_sites_solution_hydrogens geom
_atom_sites_solution_primary direct
_atom_sites_solution_secondary difmap
_audit_creation_method SHELXL-97
_cell_angle_alpha 90.00
_cell_angle_beta 90.00
_cell_angle_gamma 90.00
_cell_formula_units_Z 4
_cell_length_a 15.6895(12)
_cell_length_b 5.9404(5)
_cell_length_c 22.0284(16)
_cell_measurement_reflns_used 3946
_cell_measurement_temperature 296(2)
_cell_measurement_theta_max 25.22
_cell_measurement_theta_min 2.60
_cell_volume 2053.1(3)
_computing_cell_refinement 'Bruker SMART'
_computing_data_collection 'Bruker SMART'
_computing_data_reduction 'Bruker SHELXTL'
_computing_molecular_graphics 'Bruker SHELXTL'
_computing_publication_material 'Bruker SHELXTL'
_computing_structure_refinement 'SHELXL-97 (Sheldrick, 1997)'
_computing_structure_solution 'SHELXS-97 (Sheldrick, 1990)'
_diffrn_ambient_temperature 296(2)
_diffrn_measured_fraction_theta_full 0.998
_diffrn_measured_fraction_theta_max 0.998
_diffrn_measurement_device_type 'CCD area detector'
_diffrn_measurement_method 'phi and omega scans'
_diffrn_radiation_monochromator graphite
_diffrn_radiation_source 'fine-focus sealed tube'
_diffrn_radiation_type MoK\a
_diffrn_radiation_wavelength 0.71073
_diffrn_reflns_av_R_equivalents 0.0437
_diffrn_reflns_av_sigmaI/netI 0.0403
_diffrn_reflns_limit_h_max 19
_diffrn_reflns_limit_h_min -18
_diffrn_reflns_limit_k_max 7
_diffrn_reflns_limit_k_min -7
_diffrn_reflns_limit_l_max 18
_diffrn_reflns_limit_l_min -27
_diffrn_reflns_number 10980
_diffrn_reflns_theta_full 26.04
_diffrn_reflns_theta_max 26.04
_diffrn_reflns_theta_min 2.60
_exptl_absorpt_coefficient_mu 0.910
_exptl_absorpt_correction_T_max 0.8248
_exptl_absorpt_correction_T_min 0.7122
_exptl_absorpt_correction_type empirical
_exptl_absorpt_process_details empirical
_exptl_crystal_colour yellow
_exptl_crystal_density_diffrn 1.456
_exptl_crystal_density_method 'not measured'
_exptl_crystal_description parallelepiped
_exptl_crystal_F_000 928
_exptl_crystal_size_max 0.40
_exptl_crystal_size_mid 0.38
_exptl_crystal_size_min 0.22
_refine_diff_density_max 0.907
_refine_diff_density_min -0.277
_refine_diff_density_rms 0.076
_refine_ls_extinction_method none
_refine_ls_goodness_of_fit_ref 1.104
_refine_ls_hydrogen_treatment constr
_refine_ls_matrix_type full
_refine_ls_number_parameters 261
_refine_ls_number_reflns 3364
_refine_ls_number_restraints 1
_refine_ls_restrained_S_all 1.104
_refine_ls_R_factor_all 0.0585
_refine_ls_R_factor_gt 0.0436
_refine_ls_shift/su_max 0.000
_refine_ls_shift/su_mean 0.000
_refine_ls_structure_factor_coef Fsqd
_refine_ls_weighting_details 'calc w=1/[\s^2^(Fo^2^)+(0.0700P)^2^+0.0000P] where P=(Fo^2^+2Fc^2^)/3'
_refine_ls_weighting_scheme calc
_refine_ls_wR_factor_gt 0.1100
_refine_ls_wR_factor_ref 0.1201
_reflns_number_gt 2776
_reflns_number_total 3364
_reflns_threshold_expression >2sigma(I)
_cod_data_source_file om900435y_si_001.cif
_cod_data_source_block hong119m
_cod_depositor_comments
;
The following automatic conversions were performed:

'_refine_ls_hydrogen_treatment' value 'constro' was replaced with the
value 'constr' as specified in the replacement file
'src/cod-tools/trunk/data/replacement-values/replacement_values.lst'.

Automatic conversion script
Id: cif_fix_values 5376 2017-05-30 11:51:03Z andrius 
;
_cod_original_sg_symbol_H-M Pca2(1)
_cod_database_code 4069829

loop_
_symmetry_equiv_pos_as_xyz
'x, y, z'
'-x, -y, z+1/2'
'x+1/2, -y, z'
'-x+1/2, y, z+1/2'

loop_
_atom_site_label
_atom_site_type_symbol
_atom_site_fract_x
_atom_site_fract_y
_atom_site_fract_z
_atom_site_U_iso_or_equiv
_atom_site_adp_type
_atom_site_occupancy
_atom_site_symmetry_multiplicity
_atom_site_calc_flag
_atom_site_refinement_flags
Fe1 Fe 0.64896(4) 0.32568(10) 0.15357(3) 0.03140(17) Uani 1 1 d .
C1 C 0.5558(3) 0.4450(10) 0.0965(2) 0.0453(13) Uani 1 1 d .
H1A H 0.4975 0.4853 0.1082 0.054 Uiso 1 1 calc R
P1 P 0.80690(9) 0.5662(2) 0.07073(7) 0.0436(3) Uani 1 1 d .
O1 O 0.8327(3) 0.7338(10) 0.1185(2) 0.0823(15) Uani 1 1 d .
O3 O 0.4337(4) 0.8826(10) 0.1338(3) 0.0824(17) Uani 1 1 d .
P2 P 0.48847(9) 0.4016(2) 0.25134(6) 0.0448(3) Uani 1 1 d .
C2 C 0.5833(4) 0.2343(11) 0.0775(2) 0.0463(13) Uani 1 1 d .
H2A H 0.5473 0.1003 0.0735 0.056 Uiso 1 1 calc R
O2 O 0.4758(4) 0.6471(8) 0.2406(3) 0.0860(16) Uani 1 1 d .
C3 C 0.6728(3) 0.2433(10) 0.0661(2) 0.0418(12) Uani 1 1 d .
H3A H 0.7085 0.1186 0.0519 0.050 Uiso 1 1 calc R
C4 C 0.7003(3) 0.4642(9) 0.0787(2) 0.0375(11) Uani 1 1 d .
C5 C 0.6291(3) 0.5931(9) 0.0975(2) 0.0383(11) Uani 1 1 d .
H5A H 0.6295 0.7524 0.1091 0.046 Uiso 1 1 calc R
C6 C 0.5950(3) 0.3097(8) 0.2375(2) 0.0390(12) Uani 1 1 d .
C7 C 0.6203(3) 0.0926(9) 0.2189(2) 0.0409(12) Uani 1 1 d .
H7A H 0.5826 -0.0375 0.2138 0.049 Uiso 1 1 calc R
C8 C 0.7107(4) 0.0948(10) 0.2086(3) 0.0486(13) Uani 1 1 d .
H8A H 0.7455 -0.0325 0.1949 0.058 Uiso 1 1 calc R
C9 C 0.7405(4) 0.3191(9) 0.2210(3) 0.0485(13) Uani 1 1 d .
H9A H 0.7994 0.3717 0.2170 0.058 Uiso 1 1 calc R
C10 C 0.6702(4) 0.4508(10) 0.2395(3) 0.0462(14) Uani 1 1 d .
H10A H 0.6719 0.6102 0.2509 0.055 Uiso 1 1 calc R
C11 C 0.8142(4) 0.6773(9) -0.0048(3) 0.0440(13) Uani 1 1 d .
C12 C 0.8553(4) 0.8822(11) -0.0146(4) 0.0621(17) Uani 1 1 d .
H12A H 0.8797 0.9613 0.0175 0.075 Uiso 1 1 calc R
C13 C 0.8589(5) 0.9652(14) -0.0736(4) 0.082(2) Uani 1 1 d .
H13A H 0.8850 1.1030 -0.0812 0.098 Uiso 1 1 calc R
C14 C 0.8247(6) 0.8465(17) -0.1202(4) 0.090(3) Uani 1 1 d .
H14A H 0.8282 0.9048 -0.1593 0.108 Uiso 1 1 calc R
C15 C 0.7855(6) 0.6448(17) -0.1115(4) 0.097(3) Uani 1 1 d .
H15A H 0.7629 0.5659 -0.1442 0.116 Uiso 1 1 calc R
C16 C 0.7798(5) 0.5584(12) -0.0530(3) 0.0699(19) Uani 1 1 d .
H16A H 0.7529 0.4211 -0.0463 0.084 Uiso 1 1 calc R
C17 C 0.4636(4) 0.3181(9) 0.3283(2) 0.0476(14) Uani 1 1 d .
C18 C 0.4792(4) 0.4655(12) 0.3753(3) 0.0613(17) Uani 1 1 d .
H18A H 0.5022 0.6067 0.3673 0.074 Uiso 1 1 calc R
C19 C 0.4609(6) 0.4040(16) 0.4337(3) 0.088(2) Uani 1 1 d .
H19A H 0.4725 0.5027 0.4654 0.106 Uiso 1 1 calc R
C20 C 0.4256(7) 0.1985(16) 0.4458(4) 0.100(3) Uani 1 1 d .
H20A H 0.4136 0.1592 0.4857 0.120 Uiso 1 1 calc R
C21 C 0.4073(6) 0.0454(14) 0.3991(5) 0.095(3) Uani 1 1 d .
H21A H 0.3827 -0.0939 0.4071 0.114 Uiso 1 1 calc R
C22 C 0.4275(5) 0.1117(11) 0.3401(4) 0.073(2) Uani 1 1 d .
H22A H 0.4164 0.0142 0.3080 0.087 Uiso 1 1 calc R
H3B H 0.400(5) 0.970(11) 0.170(3) 0.06(2) Uiso 0.90 1 d P
H3C H 0.440(4) 0.866(10) 0.175(3) 0.034(16) Uiso 1 1 d .

loop_
_atom_site_aniso_label
_atom_site_aniso_U_11
_atom_site_aniso_U_22
_atom_site_aniso_U_33
_atom_site_aniso_U_23
_atom_site_aniso_U_13
_atom_site_aniso_U_12
Fe1 0.0332(3) 0.0339(3) 0.0271(3) 0.0023(3) 0.0014(3) 0.0004(3)
C1 0.035(3) 0.066(4) 0.035(3) 0.008(2) -0.005(2) 0.003(3)
P1 0.0387(7) 0.0488(8) 0.0434(8) 0.0068(6) 0.0019(6) -0.0053(6)
O1 0.091(4) 0.092(4) 0.064(3) -0.007(3) -0.002(3) -0.035(3)
O3 0.086(4) 0.071(3) 0.090(5) 0.015(3) -0.010(3) 0.004(3)
P2 0.0489(8) 0.0526(8) 0.0328(7) 0.0012(7) 0.0061(6) 0.0087(6)
C2 0.047(3) 0.062(4) 0.030(3) -0.005(3) -0.004(2) -0.013(3)
O2 0.101(4) 0.079(3) 0.078(4) 0.024(3) 0.018(3) 0.029(3)
C3 0.047(3) 0.045(3) 0.034(3) -0.005(2) 0.003(2) 0.000(2)
C4 0.041(3) 0.043(3) 0.028(3) 0.005(2) 0.002(2) 0.002(2)
C5 0.045(3) 0.038(3) 0.032(3) 0.005(2) 0.000(2) 0.003(2)
C6 0.046(3) 0.043(3) 0.028(3) 0.005(2) 0.004(2) 0.005(2)
C7 0.047(3) 0.041(3) 0.034(3) 0.009(2) 0.004(2) -0.001(2)
C8 0.048(3) 0.052(3) 0.046(3) 0.011(3) -0.001(2) 0.009(3)
C9 0.042(3) 0.066(4) 0.037(3) 0.012(3) -0.007(2) -0.003(3)
C10 0.057(3) 0.048(3) 0.033(3) -0.003(2) -0.008(3) 0.000(3)
C11 0.041(3) 0.052(3) 0.039(3) 0.004(2) 0.013(2) 0.001(2)
C12 0.060(4) 0.046(3) 0.080(5) 0.007(3) 0.017(3) -0.008(3)
C13 0.085(5) 0.080(5) 0.080(6) 0.017(5) 0.034(4) -0.015(4)
C14 0.102(6) 0.108(7) 0.060(5) 0.017(5) 0.029(4) 0.002(5)
C15 0.124(8) 0.130(8) 0.037(4) -0.004(4) 0.016(4) -0.029(6)
C16 0.080(5) 0.080(5) 0.049(4) 0.002(3) 0.014(3) -0.016(4)
C17 0.055(3) 0.048(3) 0.039(3) 0.006(2) 0.018(3) 0.014(3)
C18 0.071(4) 0.062(4) 0.052(4) 0.005(3) 0.009(3) 0.006(3)
C19 0.109(7) 0.113(7) 0.042(4) -0.010(4) 0.011(4) 0.020(6)
C20 0.126(8) 0.098(7) 0.076(6) 0.038(5) 0.047(5) 0.030(6)
C21 0.114(7) 0.059(5) 0.112(8) 0.030(5) 0.052(6) 0.009(5)
C22 0.089(6) 0.051(4) 0.078(5) -0.005(3) 0.037(4) -0.005(4)

loop_
_atom_type_symbol
_atom_type_description
_atom_type_scat_dispersion_real
_atom_type_scat_dispersion_imag
_atom_type_scat_source
C C 0.0033 0.0016 'International Tables Vol C Tables 4.2.6.8 and 6.1.1.4'
H H 0.0000 0.0000 'International Tables Vol C Tables 4.2.6.8 and 6.1.1.4'
O O 0.0106 0.0060 'International Tables Vol C Tables 4.2.6.8 and 6.1.1.4'
P P 0.1023 0.0942 'International Tables Vol C Tables 4.2.6.8 and 6.1.1.4'
Fe Fe 0.3463 0.8444 'International Tables Vol C Tables 4.2.6.8 and 6.1.1.4'

loop_
_geom_angle_atom_site_label_1
_geom_angle_atom_site_label_2
_geom_angle_atom_site_label_3
_geom_angle
C4 Fe1 C6 158.5(2)
C4 Fe1 C3 40.9(2)
C6 Fe1 C3 158.5(2)
C4 Fe1 C5 40.9(2)
C6 Fe1 C5 121.6(2)
C3 Fe1 C5 68.9(2)
C4 Fe1 C2 68.8(2)
C6 Fe1 C2 121.5(2)
C3 Fe1 C2 41.1(2)
C5 Fe1 C2 68.4(2)
C4 Fe1 C10 122.7(2)
C6 Fe1 C10 41.4(2)
C3 Fe1 C10 158.8(2)
C5 Fe1 C10 107.5(2)
C2 Fe1 C10 158.7(2)
C4 Fe1 C1 69.0(2)
C6 Fe1 C1 106.0(2)
C3 Fe1 C1 68.4(2)
C5 Fe1 C1 41.5(2)
C2 Fe1 C1 39.7(2)
C10 Fe1 C1 123.6(2)
C4 Fe1 C7 160.2(2)
C6 Fe1 C7 40.4(2)
C3 Fe1 C7 123.1(2)
C5 Fe1 C7 157.0(2)
C2 Fe1 C7 106.7(2)
C10 Fe1 C7 68.5(2)
C1 Fe1 C7 120.5(2)
C4 Fe1 C9 108.6(2)
C6 Fe1 C9 68.6(2)
C3 Fe1 C9 123.5(2)
C5 Fe1 C9 123.8(2)
C2 Fe1 C9 159.4(2)
C10 Fe1 C9 40.0(2)
C1 Fe1 C9 160.2(2)
C7 Fe1 C9 68.6(2)
C4 Fe1 C8 124.3(2)
C6 Fe1 C8 68.4(2)
C3 Fe1 C8 108.1(2)
C5 Fe1 C8 160.6(2)
C2 Fe1 C8 122.7(3)
C10 Fe1 C8 68.0(2)
C1 Fe1 C8 156.9(2)
C7 Fe1 C8 40.8(2)
C9 Fe1 C8 40.7(2)
C2 C1 C5 107.8(5)
C2 C1 Fe1 69.7(3)
C5 C1 Fe1 68.6(3)
C2 C1 H1A 126.1
C5 C1 H1A 126.1
Fe1 C1 H1A 126.1
O1 P1 C4 114.0(3)
O1 P1 C11 112.8(3)
C4 P1 C11 106.0(3)
H3B O3 H3C 51(4)
O2 P2 C6 113.4(3)
O2 P2 C17 112.9(3)
C6 P2 C17 106.2(3)
C1 C2 C3 109.0(5)
C1 C2 Fe1 70.7(3)
C3 C2 Fe1 68.8(3)
C1 C2 H2A 125.5
C3 C2 H2A 125.5
Fe1 C2 H2A 125.5
C4 C3 C2 107.5(5)
C4 C3 Fe1 69.1(3)
C2 C3 Fe1 70.1(3)
C4 C3 H3A 126.2
C2 C3 H3A 126.2
Fe1 C3 H3A 126.2
C3 C4 C5 108.7(5)
C3 C4 P1 125.6(4)
C5 C4 P1 125.7(4)
C3 C4 Fe1 70.0(3)
C5 C4 Fe1 70.5(3)
P1 C4 Fe1 126.5(3)
C4 C5 C1 107.1(5)
C4 C5 Fe1 68.6(3)
C1 C5 Fe1 69.9(3)
C4 C5 H5A 126.5
C1 C5 H5A 126.5
Fe1 C5 H5A 126.5
C7 C6 C10 107.9(5)
C7 C6 P2 126.4(4)
C10 C6 P2 125.5(4)
C7 C6 Fe1 70.2(3)
C10 C6 Fe1 70.2(3)
P2 C6 Fe1 122.1(3)
C8 C7 C6 108.4(5)
C8 C7 Fe1 70.5(3)
C6 C7 Fe1 69.4(3)
C8 C7 H7A 125.8
C6 C7 H7A 125.8
Fe1 C7 H7A 125.8
C7 C8 C9 107.4(5)
C7 C8 Fe1 68.7(3)
C9 C8 Fe1 69.5(3)
C7 C8 H8A 126.3
C9 C8 H8A 126.3
Fe1 C8 H8A 126.3
C10 C9 C8 108.3(5)
C10 C9 Fe1 69.8(3)
C8 C9 Fe1 69.8(3)
C10 C9 H9A 125.8
C8 C9 H9A 125.8
Fe1 C9 H9A 125.8
C9 C10 C6 107.9(5)
C9 C10 Fe1 70.2(3)
C6 C10 Fe1 68.4(3)
C9 C10 H10A 126.1
C6 C10 H10A 126.1
Fe1 C10 H10A 126.1
C16 C11 C12 120.4(6)
C16 C11 P1 119.9(4)
C12 C11 P1 119.6(5)
C11 C12 C13 118.2(8)
C11 C12 H12A 120.9
C13 C12 H12A 120.9
C14 C13 C12 120.5(8)
C14 C13 H13A 119.8
C12 C13 H13A 119.8
C13 C14 C15 122.0(8)
C13 C14 H14A 119.0
C15 C14 H14A 119.0
C14 C15 C16 119.0(8)
C14 C15 H15A 120.5
C16 C15 H15A 120.5
C11 C16 C15 119.8(7)
C11 C16 H16A 120.1
C15 C16 H16A 120.1
C18 C17 C22 119.9(6)
C18 C17 P2 119.4(5)
C22 C17 P2 120.7(5)
C19 C18 C17 120.0(7)
C19 C18 H18A 120.0
C17 C18 H18A 120.0
C20 C19 C18 120.4(8)
C20 C19 H19A 119.8
C18 C19 H19A 119.8
C19 C20 C21 121.3(8)
C19 C20 H20A 119.3
C21 C20 H20A 119.3
C20 C21 C22 117.0(7)
C20 C21 H21A 121.5
C22 C21 H21A 121.5
C17 C22 C21 121.4(7)
C17 C22 H22A 119.3
C21 C22 H22A 119.3

loop_
_geom_bond_atom_site_label_1
_geom_bond_atom_site_label_2
_geom_bond_distance
Fe1 C4 2.011(5)
Fe1 C6 2.036(5)
Fe1 C3 2.024(5)
Fe1 C5 2.036(5)
Fe1 C2 2.041(5)
Fe1 C10 2.060(6)
Fe1 C1 2.053(5)
Fe1 C7 2.047(5)
Fe1 C9 2.066(5)
Fe1 C8 2.071(5)
C1 C2 1.388(8)
C1 C5 1.449(8)
C1 H1A 0.9800
P1 O1 1.504(5)
P1 C4 1.788(5)
P1 C11 1.794(6)
O3 H3B 1.09(8)
O3 H3C 0.92(6)
P2 O2 1.491(5)
P2 C6 1.784(5)
P2 C17 1.809(5)
C2 C3 1.428(7)
C2 H2A 0.9800
C3 C4 1.409(8)
C3 H3A 0.9800
C4 C5 1.416(7)
C5 H5A 0.9800
C6 C7 1.410(8)
C6 C10 1.449(8)
C7 C8 1.436(8)
C7 H7A 0.9800
C8 C9 1.438(8)
C8 H8A 0.9800
C9 C10 1.412(8)
C9 H9A 0.9800
C10 H10A 0.9800
C11 C16 1.386(9)
C11 C12 1.395(8)
C12 C13 1.393(12)
C12 H12A 0.9300
C13 C14 1.356(13)
C13 H13A 0.9300
C14 C15 1.360(12)
C14 H14A 0.9300
C15 C16 1.390(10)
C15 H15A 0.9300
C16 H16A 0.9300
C17 C18 1.379(9)
C17 C22 1.375(8)
C18 C19 1.369(10)
C18 H18A 0.9300
C19 C20 1.366(12)
C19 H19A 0.9300
C20 C21 1.403(13)
C20 H20A 0.9300
C21 C22 1.395(11)
C21 H21A 0.9300
C22 H22A 0.9300
